data_4069422
loop_
_publ_author_name
'Au, Richard H. W.'
'Jennings, Michael C.'
'Puddephatt, Richard J.'

_publ_section_title
;
 Binuclear Platinum(IV) Complexes with Bridging Amidoalkyl Groups and
 Their Self-Assembly through Hydrogen Bonding
;
_journal_issue 13
_journal_name_full Organometallics
_journal_page_first 3734
_journal_paper_doi 10.1021/om9001878
_journal_volume 28
_journal_year 2009
_chemical_formula_moiety 'C64 H82 Cl2 N6 O2 Pt2'
_chemical_formula_sum 'C64 H82 Cl2 N6 O2 Pt2'
_chemical_formula_weight 1428.44
_chemical_name_systematic
; 
 ? 
;
_space_group_IT_number 15
_symmetry_cell_setting monoclinic
_symmetry_space_group_name_Hall '-C 2yc'
_symmetry_space_group_name_H-M 'C 1 2/c 1'
_atom_sites_solution_hydrogens geom
_atom_sites_solution_primary direct
_atom_sites_solution_secondary difmap
_audit_creation_method SHELXL-97
_cell_angle_alpha 90.00
_cell_angle_beta 130.06(3)
_cell_angle_gamma 90.00
_cell_formula_units_Z 4
_cell_length_a 27.917(6)
_cell_length_b 18.462(4)
_cell_length_c 20.296(4)
_cell_measurement_reflns_used 14478
_cell_measurement_temperature 150(2)
_cell_measurement_theta_max 25.03
_cell_measurement_theta_min 2.04
_cell_volume 8006(5)
_computing_cell_refinement 'DENZO-SMN (Otwinowski & Minor, 1997)'
_computing_data_collection 'COLLECT (Nonius, 1997-2001)'
_computing_data_reduction DENZO-SMN
_computing_molecular_graphics 'SHELXTL/PC (Sheldrick, 2001)'
_computing_publication_material SHELXTL/PC
_computing_structure_refinement 'SHELXL-97 (Sheldrick, 2008)'
_computing_structure_solution 'SHELXS-97 (Sheldrick, 2008)'
_diffrn_ambient_temperature 150(2)
_diffrn_measured_fraction_theta_full 0.898
_diffrn_measured_fraction_theta_max 0.898
_diffrn_measurement_device_type 'Nonius Kappa-CCD'
_diffrn_measurement_method '\f scans, and \w scans with \k offsets'
_diffrn_radiation_monochromator graphite
_diffrn_radiation_source 'fine-focus sealed tube'
_diffrn_radiation_type MoK\a
_diffrn_radiation_wavelength 0.71073
_diffrn_reflns_av_R_equivalents 0.171
_diffrn_reflns_av_sigmaI/netI 0.2943
_diffrn_reflns_limit_h_max 31
_diffrn_reflns_limit_h_min -32
_diffrn_reflns_limit_k_max 19
_diffrn_reflns_limit_k_min -21
_diffrn_reflns_limit_l_max 24
_diffrn_reflns_limit_l_min -24
_diffrn_reflns_number 29205
_diffrn_reflns_theta_full 25.02
_diffrn_reflns_theta_max 25.02
_diffrn_reflns_theta_min 2.57
_exptl_absorpt_coefficient_mu 3.593
_exptl_absorpt_correction_T_max 0.8066
_exptl_absorpt_correction_T_min 0.5640
_exptl_absorpt_correction_type multi-scan
_exptl_absorpt_process_details 'DENZO-SMN (Otwinowski & Minor, 1997)'
_exptl_crystal_colour colourless
_exptl_crystal_density_diffrn 1.185
_exptl_crystal_density_method 'not measured'
_exptl_crystal_description block
_exptl_crystal_F_000 2856
_exptl_crystal_size_max 0.18
_exptl_crystal_size_mid 0.11
_exptl_crystal_size_min 0.06
_refine_diff_density_max 1.014
_refine_diff_density_min -0.524
_refine_diff_density_rms 0.143
_refine_ls_extinction_method none
_refine_ls_goodness_of_fit_ref 0.769
_refine_ls_hydrogen_treatment constr
_refine_ls_matrix_type full
_refine_ls_number_parameters 309
_refine_ls_number_reflns 6344
_refine_ls_number_restraints 127
_refine_ls_restrained_S_all 0.767
_refine_ls_R_factor_all 0.2098
_refine_ls_R_factor_gt 0.0728
_refine_ls_shift/su_max 0.000
_refine_ls_shift/su_mean 0.000
_refine_ls_structure_factor_coef Fsqd
_refine_ls_weighting_details 'calc w=1/[\s^2^(Fo^2^)+(0.1074P)^2^] where P=(Fo^2^+2Fc^2^)/3'
_refine_ls_weighting_scheme calc
_refine_ls_wR_factor_gt 0.1925
_refine_ls_wR_factor_ref 0.2184
_reflns_number_gt 1837
_reflns_number_total 6344
_reflns_threshold_expression I>2\s(I)
_cod_data_source_file om9001878_si_001.cif
_cod_data_source_block 18b
_cod_depositor_comments
;
The following automatic conversions were performed:

'_symmetry_cell_setting' value 'Monoclinic' changed to 'monoclinic'
according to /home/saulius/struct/CIF-dictionaries/cif_core.dic
dictionary named 'cif_core.dic' version 2.4.2 from 2011-04-26.

Automatic conversion script
Id: cif_fix_values 1715 2011-07-08 13:25:40Z adriana 
;
_cod_original_cell_volume 8007(3)
_cod_original_sg_symbol_H-M 'C 2/c'
_cod_database_code 4069422

loop_
_symmetry_equiv_pos_as_xyz
'x, y, z'
'-x, y, -z+1/2'
'x+1/2, y+1/2, z'
'-x+1/2, y+1/2, -z+1/2'
'-x, -y, -z'
'x, -y, z-1/2'
'-x+1/2, -y+1/2, -z'
'x+1/2, -y+1/2, z-1/2'

loop_
_atom_site_label
_atom_site_type_symbol
_atom_site_fract_x
_atom_site_fract_y
_atom_site_fract_z
_atom_site_U_iso_or_equiv
_atom_site_adp_type
_atom_site_occupancy
_atom_site_symmetry_multiplicity
_atom_site_calc_flag
_atom_site_refinement_flags
Pt Pt 0.20084(4) 0.41791(4) 0.46883(4) 0.1065(4) Uani 1 1 d U
Cl Cl 0.1962(3) 0.5001(2) 0.3687(3) 0.1183(19) Uani 1 1 d U
C1 C 0.1476(11) 0.3418(9) 0.3671(10) 0.187(8) Uani 1 1 d U
H1A H 0.1637 0.2930 0.3896 0.280 Uiso 1 1 calc R
H1B H 0.1508 0.3530 0.3229 0.280 Uiso 1 1 calc R
H1C H 0.1037 0.3444 0.3420 0.280 Uiso 1 1 calc R
C2 C 0.2895(10) 0.3694(14) 0.5143(12) 0.212(9) Uani 1 1 d U
H2A H 0.3217 0.3771 0.5765 0.317 Uiso 1 1 calc R
H2B H 0.3027 0.3922 0.4846 0.317 Uiso 1 1 calc R
H2C H 0.2836 0.3173 0.5021 0.317 Uiso 1 1 calc R
N11 N 0.2403(6) 0.5025(5) 0.5633(6) 0.085(3) Uani 1 1 d GU
C12 C 0.3028(5) 0.5079(7) 0.6369(8) 0.141(7) Uani 1 1 d GU
H12A H 0.3330 0.4763 0.6447 0.169 Uiso 1 1 calc R
C13 C 0.3213(5) 0.5597(8) 0.6990(6) 0.156(8) Uani 1 1 d GU
H13A H 0.3640 0.5635 0.7492 0.187 Uiso 1 1 calc R
C14 C 0.2772(7) 0.6060(5) 0.6875(7) 0.121(6) Uani 1 1 d GDU
C15 C 0.2147(6) 0.6006(5) 0.6140(8) 0.115(6) Uani 1 1 d GU
H15A H 0.1845 0.6322 0.6062 0.138 Uiso 1 1 calc R
C16 C 0.1962(4) 0.5488(6) 0.5519(5) 0.094(4) Uani 1 1 d GU
N22 N 0.1169(6) 0.4713(7) 0.4335(8) 0.132(4) Uani 1 1 d GU
C17 C 0.1351(6) 0.5349(8) 0.4807(8) 0.155(9) Uani 1 1 d GU
C18 C 0.0904(9) 0.5856(8) 0.4598(12) 0.226(13) Uani 1 1 d GU
H18A H 0.1029 0.6291 0.4921 0.271 Uiso 1 1 calc R
C19 C 0.0274(8) 0.5725(11) 0.3917(14) 0.35(2) Uani 1 1 d GDU
C20 C 0.0092(5) 0.5089(12) 0.3445(12) 0.41(3) Uani 1 1 d GU
H20A H -0.0339 0.5000 0.2979 0.487 Uiso 1 1 calc R
C21 C 0.0539(7) 0.4582(9) 0.3654(9) 0.254(15) Uani 1 1 d GU
H21A H 0.0414 0.4147 0.3331 0.304 Uiso 1 1 calc R
C23 C 0.3005(13) 0.6500(10) 0.7734(14) 0.230(11) Uani 1 1 d DU
C24 C 0.3748(15) 0.643(2) 0.8402(17) 0.44(2) Uani 1 1 d DU
H24A H 0.3931 0.6822 0.8301 0.664 Uiso 1 1 calc R
H24B H 0.3871 0.5962 0.8325 0.664 Uiso 1 1 calc R
H24C H 0.3898 0.6467 0.8990 0.664 Uiso 1 1 calc R
C25 C 0.2407(17) 0.659(2) 0.768(2) 0.40(2) Uani 1 1 d DU
H25A H 0.2431 0.7063 0.7923 0.603 Uiso 1 1 calc R
H25B H 0.2402 0.6204 0.8000 0.603 Uiso 1 1 calc R
H25C H 0.2024 0.6573 0.7073 0.603 Uiso 1 1 calc R
C26 C 0.2929(12) 0.7275(10) 0.7347(12) 0.207(10) Uani 1 1 d DU
H26A H 0.3236 0.7607 0.7813 0.311 Uiso 1 1 calc R
H26B H 0.2506 0.7457 0.7057 0.311 Uiso 1 1 calc R
H26C H 0.2999 0.7242 0.6932 0.311 Uiso 1 1 calc R
C27 C -0.0234(13) 0.6400(13) 0.351(2) 0.329(19) Uani 1 1 d DU
C28 C -0.0545(15) 0.664(3) 0.256(2) 0.57(4) Uani 1 1 d DU
H28A H -0.0643 0.7161 0.2490 0.857 Uiso 1 1 calc R
H28B H -0.0930 0.6367 0.2145 0.857 Uiso 1 1 calc R
H28C H -0.0252 0.6552 0.2456 0.857 Uiso 1 1 calc R
C29 C -0.0753(14) 0.589(2) 0.335(3) 0.43(2) Uani 1 1 d DU
H29A H -0.1058 0.5762 0.2742 0.644 Uiso 1 1 calc R
H29B H -0.0967 0.6141 0.3525 0.644 Uiso 1 1 calc R
H29C H -0.0557 0.5447 0.3697 0.644 Uiso 1 1 calc R
C30 C 0.0065(10) 0.7138(17) 0.401(2) 0.38(2) Uani 1 1 d DU
H30A H -0.0269 0.7479 0.3836 0.572 Uiso 1 1 calc R
H30B H 0.0319 0.7344 0.3884 0.572 Uiso 1 1 calc R
H30C H 0.0330 0.7049 0.4635 0.572 Uiso 1 1 calc R
C31 C 0.2003(11) 0.3447(9) 0.5442(10) 0.165(7) Uani 1 1 d U
H31A H 0.1564 0.3364 0.5189 0.198 Uiso 1 1 calc R
H31B H 0.2169 0.2981 0.5423 0.198 Uiso 1 1 calc R
C32 C 0.2361(7) 0.3654(6) 0.6336(6) 0.110(6) Uani 1 1 d GU
C33 C 0.2105(5) 0.4074(6) 0.6610(7) 0.104(5) Uani 1 1 d GU
H33A H 0.1688 0.4250 0.6204 0.124 Uiso 1 1 calc R
C34 C 0.2458(6) 0.4237(5) 0.7479(7) 0.097(5) Uani 1 1 d GU
H34A H 0.2283 0.4524 0.7666 0.117 Uiso 1 1 calc R
C35 C 0.3067(6) 0.3980(8) 0.8073(5) 0.142(8) Uani 1 1 d GU
C36 C 0.3323(5) 0.3560(8) 0.7799(9) 0.177(10) Uani 1 1 d GU
H36A H 0.3739 0.3384 0.8205 0.212 Uiso 1 1 calc R
C37 C 0.2970(7) 0.3397(7) 0.6931(10) 0.177(10) Uani 1 1 d GU
H37A H 0.3145 0.3110 0.6744 0.212 Uiso 1 1 calc R
C38 C 0.3435(10) 0.4160(14) 0.9045(11) 0.178(8) Uani 1 1 d U
H38A H 0.3886 0.4217 0.9350 0.214 Uiso 1 1 calc R
H38B H 0.3277 0.4615 0.9103 0.214 Uiso 1 1 calc R
C39 C 0.3331(14) 0.355(2) 0.9401(16) 0.183(12) Uani 1 1 d U
O40 O 0.3666(8) 0.3013(14) 0.9630(11) 0.233(10) Uani 1 1 d U
N41 N 0.2942(8) 0.3587(9) 0.9534(8) 0.117(5) Uani 1 1 d U
H41A H 0.2785 0.4020 0.9465 0.140 Uiso 1 1 calc R
C42 C 0.2719(11) 0.3022(11) 0.9782(11) 0.097(6) Uani 1 1 d U
C43 C 0.3076(7) 0.2483(9) 1.0287(9) 0.070(4) Uani 1 1 d U
H43A H 0.3502 0.2469 1.0531 0.084 Uiso 1 1 calc R
C44 C 0.2150(10) 0.3040(10) 0.9539(11) 0.101(5) Uani 1 1 d U
H44A H 0.1893 0.3449 0.9225 0.121 Uiso 1 1 calc R

loop_
_atom_site_aniso_label
_atom_site_aniso_U_11
_atom_site_aniso_U_22
_atom_site_aniso_U_33
_atom_site_aniso_U_23
_atom_site_aniso_U_13
_atom_site_aniso_U_12
Pt 0.1965(9) 0.0651(5) 0.1184(6) 0.0013(5) 0.1288(6) 0.0101(6)
Cl 0.290(6) 0.035(2) 0.127(3) 0.002(2) 0.178(4) -0.003(3)
C1 0.41(2) 0.054(10) 0.148(11) -0.031(9) 0.202(15) -0.044(12)
C2 0.321(16) 0.19(2) 0.23(2) 0.061(13) 0.225(17) 0.147(16)
N11 0.134(8) 0.078(8) 0.084(7) -0.007(6) 0.088(6) -0.003(7)
C12 0.116(10) 0.20(2) 0.131(15) -0.021(12) 0.092(9) -0.018(12)
C13 0.133(13) 0.20(3) 0.103(13) -0.017(12) 0.064(11) -0.021(12)
C14 0.185(15) 0.079(11) 0.110(11) 0.014(9) 0.100(10) -0.024(11)
C15 0.191(14) 0.064(12) 0.087(10) 0.022(7) 0.089(9) 0.050(11)
C16 0.160(10) 0.061(10) 0.087(10) 0.018(7) 0.091(8) 0.027(8)
N22 0.148(7) 0.168(12) 0.089(9) -0.014(8) 0.081(7) 0.007(8)
C17 0.154(10) 0.22(2) 0.103(13) -0.040(12) 0.086(10) 0.048(11)
C18 0.152(13) 0.28(3) 0.23(2) -0.07(2) 0.117(15) 0.059(16)
C19 0.144(13) 0.28(3) 0.48(5) -0.13(3) 0.13(2) 0.014(19)
C20 0.159(14) 0.27(4) 0.56(6) -0.16(4) 0.13(3) 0.00(2)
C21 0.166(8) 0.35(3) 0.073(13) -0.085(18) -0.001(13) 0.068(16)
C23 0.34(3) 0.058(12) 0.207(17) -0.098(14) 0.142(15) -0.078(19)
C24 0.36(3) 0.40(5) 0.14(2) 0.03(3) -0.032(19) -0.05(3)
C25 0.67(5) 0.44(6) 0.40(4) -0.25(4) 0.49(4) -0.26(5)
C26 0.40(3) 0.126(13) 0.160(16) -0.044(14) 0.211(19) -0.03(2)
C27 0.16(2) 0.25(3) 0.29(3) -0.10(3) 0.01(2) 0.026(14)
C28 0.34(5) 0.60(8) 0.22(3) -0.11(3) -0.07(3) -0.10(5)
C29 0.15(2) 0.48(6) 0.53(6) -0.30(4) 0.17(4) -0.06(3)
C30 0.11(2) 0.35(3) 0.38(4) -0.23(3) 0.02(2) 0.04(2)
C31 0.35(2) 0.082(10) 0.131(10) 0.025(7) 0.184(13) 0.003(11)
C32 0.198(16) 0.067(13) 0.121(9) 0.009(9) 0.128(11) 0.004(11)
C33 0.171(14) 0.060(12) 0.101(8) 0.013(9) 0.097(9) 0.013(11)
C34 0.151(13) 0.075(12) 0.106(8) 0.022(10) 0.101(9) 0.017(11)
C35 0.168(16) 0.18(2) 0.097(9) 0.049(12) 0.093(9) 0.058(15)
C36 0.142(15) 0.26(3) 0.166(12) 0.025(18) 0.118(12) 0.049(17)
C37 0.25(2) 0.17(2) 0.170(12) 0.039(18) 0.158(14) 0.09(2)
C38 0.169(17) 0.27(2) 0.097(9) -0.006(14) 0.086(10) -0.067(17)
C39 0.13(2) 0.30(3) 0.105(15) 0.10(2) 0.070(18) 0.042(16)
O40 0.170(17) 0.41(3) 0.180(16) 0.186(17) 0.142(15) 0.127(16)
N41 0.158(14) 0.120(12) 0.075(9) 0.009(8) 0.076(10) -0.007(10)
C42 0.128(16) 0.095(14) 0.072(13) 0.013(10) 0.066(14) 0.022(12)
C43 0.093(12) 0.059(10) 0.078(11) -0.019(8) 0.064(10) -0.004(9)
C44 0.114(14) 0.078(14) 0.085(12) 0.014(10) 0.052(13) 0.020(11)

loop_
_atom_type_symbol
_atom_type_description
_atom_type_scat_dispersion_real
_atom_type_scat_dispersion_imag
_atom_type_scat_source
C C 0.0033 0.0016 'International Tables Vol C Tables 4.2.6.8 and 6.1.1.4'
H H 0.0000 0.0000 'International Tables Vol C Tables 4.2.6.8 and 6.1.1.4'
N N 0.0061 0.0033 'International Tables Vol C Tables 4.2.6.8 and 6.1.1.4'
O O 0.0106 0.0060 'International Tables Vol C Tables 4.2.6.8 and 6.1.1.4'
Cl Cl 0.1484 0.1585 'International Tables Vol C Tables 4.2.6.8 and 6.1.1.4'
Pt Pt -1.7033 8.3905 'International Tables Vol C Tables 4.2.6.8 and 6.1.1.4'

loop_
_geom_angle_atom_site_label_1
_geom_angle_atom_site_label_2
_geom_angle_atom_site_label_3
_geom_angle
_geom_angle_site_symmetry_1
_geom_angle_site_symmetry_3
C31 Pt C1 87.3(7) . .
C31 Pt N11 93.4(5) . .
C1 Pt N11 170.7(7) . .
C31 Pt N22 91.2(7) . .
C1 Pt N22 92.7(7) . .
N11 Pt N22 78.0(5) . .
C31 Pt C2 88.0(9) . .
C1 Pt C2 91.9(9) . .
N11 Pt C2 97.4(7) . .
N22 Pt C2 175.3(7) . .
C31 Pt Cl 175.7(5) . .
C1 Pt Cl 88.5(5) . .
N11 Pt Cl 90.8(3) . .
N22 Pt Cl 88.6(3) . .
C2 Pt Cl 92.6(6) . .
Pt C1 H1A 109.5 . .
Pt C1 H1B 109.5 . .
H1A C1 H1B 109.5 . .
Pt C1 H1C 109.5 . .
H1A C1 H1C 109.5 . .
H1B C1 H1C 109.5 . .
Pt C2 H2A 109.5 . .
Pt C2 H2B 109.5 . .
H2A C2 H2B 109.5 . .
Pt C2 H2C 109.5 . .
H2A C2 H2C 109.5 . .
H2B C2 H2C 109.5 . .
C12 N11 C16 120.0 . .
C12 N11 Pt 125.4(7) . .
C16 N11 Pt 114.1(7) . .
C13 C12 N11 120.0 . .
C13 C12 H12A 120.0 . .
N11 C12 H12A 120.0 . .
C14 C13 C12 120.0 . .
C14 C13 H13A 120.0 . .
C12 C13 H13A 120.0 . .
C13 C14 C15 120.0 . .
C13 C14 C23 115.2(14) . .
C15 C14 C23 123.0(14) . .
C16 C15 C14 120.0 . .
C16 C15 H15A 120.0 . .
C14 C15 H15A 120.0 . .
C17 C16 C15 124.5(11) . .
C17 C16 N11 115.3(11) . .
C15 C16 N11 120.0 . .
C17 N22 C21 120.0 . .
C17 N22 Pt 108.3(9) . .
C21 N22 Pt 130.5(9) . .
C16 C17 N22 122.6(12) . .
C16 C17 C18 117.3(12) . .
N22 C17 C18 120.0 . .
C19 C18 C17 120.0 . .
C19 C18 H18A 120.0 . .
C17 C18 H18A 120.0 . .
C20 C19 C18 120.0 . .
C20 C19 C27 118.5(17) . .
C18 C19 C27 119.7(17) . .
C21 C20 C19 120.0 . .
C21 C20 H20A 120.0 . .
C19 C20 H20A 120.0 . .
C20 C21 N22 120.0 . .
C20 C21 H21A 120.0 . .
N22 C21 H21A 120.0 . .
C26 C23 C24 100(2) . .
C26 C23 C25 94(2) . .
C24 C23 C25 143(3) . .
C26 C23 C14 94.9(15) . .
C24 C23 C14 106(2) . .
C25 C23 C14 107.2(17) . .
C23 C24 H24A 109.5 . .
C23 C24 H24B 109.5 . .
H24A C24 H24B 109.5 . .
C23 C24 H24C 109.5 . .
H24A C24 H24C 109.5 . .
H24B C24 H24C 109.5 . .
C23 C25 H25A 109.5 . .
C23 C25 H25B 109.5 . .
H25A C25 H25B 109.5 . .
C23 C25 H25C 109.5 . .
H25A C25 H25C 109.5 . .
H25B C25 H25C 109.5 . .
C23 C26 H26A 109.5 . .
C23 C26 H26B 109.5 . .
H26A C26 H26B 109.5 . .
C23 C26 H26C 109.5 . .
H26A C26 H26C 109.5 . .
H26B C26 H26C 109.5 . .
C29 C27 C30 133(3) . .
C29 C27 C28 102(3) . .
C30 C27 C28 101(3) . .
C29 C27 C19 91.9(19) . .
C30 C27 C19 114(2) . .
C28 C27 C19 116(3) . .
C27 C28 H28A 109.5 . .
C27 C28 H28B 109.5 . .
H28A C28 H28B 109.5 . .
C27 C28 H28C 109.5 . .
H28A C28 H28C 109.5 . .
H28B C28 H28C 109.5 . .
C27 C29 H29A 109.5 . .
C27 C29 H29B 109.5 . .
H29A C29 H29B 109.5 . .
C27 C29 H29C 109.5 . .
H29A C29 H29C 109.5 . .
H29B C29 H29C 109.5 . .
C27 C30 H30A 109.5 . .
C27 C30 H30B 109.5 . .
H30A C30 H30B 109.5 . .
C27 C30 H30C 109.5 . .
H30A C30 H30C 109.5 . .
H30B C30 H30C 109.5 . .
C32 C31 Pt 115.5(12) . .
C32 C31 H31A 108.4 . .
Pt C31 H31A 108.4 . .
C32 C31 H31B 108.4 . .
Pt C31 H31B 108.4 . .
H31A C31 H31B 107.5 . .
C33 C32 C37 120.0 . .
C33 C32 C31 122.0(13) . .
C37 C32 C31 118.0(13) . .
C34 C33 C32 120.0 . .
C34 C33 H33A 120.0 . .
C32 C33 H33A 120.0 . .
C33 C34 C35 120.0 . .
C33 C34 H34A 120.0 . .
C35 C34 H34A 120.0 . .
C34 C35 C36 120.0 . .
C34 C35 C38 117.7(13) . .
C36 C35 C38 122.3(13) . .
C37 C36 C35 120.0 . .
C37 C36 H36A 120.0 . .
C35 C36 H36A 120.0 . .
C36 C37 C32 120.0 . .
C36 C37 H37A 120.0 . .
C32 C37 H37A 120.0 . .
C39 C38 C35 106.3(19) . .
C39 C38 H38A 110.5 . .
C35 C38 H38A 110.5 . .
C39 C38 H38B 110.5 . .
C35 C38 H38B 110.5 . .
H38A C38 H38B 108.7 . .
O40 C39 N41 120(3) . .
O40 C39 C38 118(3) . .
N41 C39 C38 122(3) . .
C39 N41 C42 130(2) . .
C39 N41 H41A 115.0 . .
C42 N41 H41A 115.0 . .
C43 C42 C44 116(2) . .
C43 C42 N41 122(2) . .
C44 C42 N41 122(2) . .
C42 C43 C44 120.7(18) . 7_557
C42 C43 H43A 119.7 . .
C44 C43 H43A 119.7 7_557 .
C43 C44 C42 123(2) 7_557 .
C43 C44 H44A 118.4 7_557 .
C42 C44 H44A 118.4 . .

loop_
_geom_bond_atom_site_label_1
_geom_bond_atom_site_label_2
_geom_bond_distance
_geom_bond_site_symmetry_2
Pt C31 2.049(14) .
Pt C1 2.120(15) .
Pt N11 2.147(8) .
Pt N22 2.194(11) .
Pt C2 2.200(18) .
Pt Cl 2.470(3) .
C1 H1A 0.9800 .
C1 H1B 0.9800 .
C1 H1C 0.9800 .
C2 H2A 0.9800 .
C2 H2B 0.9800 .
C2 H2C 0.9800 .
N11 C12 1.3900 .
N11 C16 1.3900 .
C12 C13 1.3900 .
C12 H12A 0.9500 .
C13 C14 1.3900 .
C13 H13A 0.9500 .
C14 C15 1.3900 .
C14 C23 1.63(2) .
C15 C16 1.3900 .
C15 H15A 0.9500 .
C16 C17 1.374(14) .
N22 C17 1.3900 .
N22 C21 1.3900 .
C17 C18 1.3900 .
C18 C19 1.3900 .
C18 H18A 0.9500 .
C19 C20 1.3900 .
C19 C27 1.65(2) .
C20 C21 1.3900 .
C20 H20A 0.9500 .
C21 H21A 0.9500 .
C23 C26 1.581(16) .
C23 C24 1.592(17) .
C23 C25 1.606(17) .
C24 H24A 0.9800 .
C24 H24B 0.9800 .
C24 H24C 0.9800 .
C25 H25A 0.9800 .
C25 H25B 0.9800 .
C25 H25C 0.9800 .
C26 H26A 0.9800 .
C26 H26B 0.9800 .
C26 H26C 0.9800 .
C27 C29 1.579(18) .
C27 C30 1.582(17) .
C27 C28 1.591(18) .
C28 H28A 0.9800 .
C28 H28B 0.9800 .
C28 H28C 0.9800 .
C29 H29A 0.9800 .
C29 H29B 0.9800 .
C29 H29C 0.9800 .
C30 H30A 0.9800 .
C30 H30B 0.9800 .
C30 H30C 0.9800 .
C31 C32 1.450(17) .
C31 H31A 0.9900 .
C31 H31B 0.9900 .
C32 C33 1.3900 .
C32 C37 1.3900 .
C33 C34 1.3900 .
C33 H33A 0.9500 .
C34 C35 1.3900 .
C34 H34A 0.9500 .
C35 C36 1.3900 .
C35 C38 1.565(18) .
C36 C37 1.3900 .
C36 H36A 0.9500 .
C37 H37A 0.9500 .
C38 C39 1.47(3) .
C38 H38A 0.9900 .
C38 H38B 0.9900 .
C39 O40 1.23(3) .
C39 N41 1.28(3) .
N41 C42 1.46(2) .
N41 H41A 0.8800 .
C42 C43 1.31(2) .
C42 C44 1.33(2) .
C43 C44 1.32(2) 7_557
C43 H43A 0.9500 .
C44 C43 1.32(2) 7_557
C44 H44A 0.9500 .

loop_
_geom_hbond_atom_site_label_D
_geom_hbond_atom_site_label_H
_geom_hbond_atom_site_label_A
_geom_hbond_distance_DH
_geom_hbond_distance_HA
_geom_hbond_distance_DA
_geom_hbond_angle_DHA
_geom_hbond_site_symmetry_A
N41 H41A Cl 0.88 2.52 3.346(17) 155.7 6_566

loop_
_geom_torsion_atom_site_label_1
_geom_torsion_atom_site_label_2
_geom_torsion_atom_site_label_3
_geom_torsion_atom_site_label_4
_geom_torsion
_geom_torsion_site_symmetry_4
C31 Pt N11 C12 77.2(9) .
C1 Pt N11 C12 171(3) .
N22 Pt N11 C12 167.7(7) .
C2 Pt N11 C12 -11.2(8) .
Cl Pt N11 C12 -103.9(6) .
C31 Pt N11 C16 -94.8(8) .
C1 Pt N11 C16 -1(3) .
N22 Pt N11 C16 -4.2(5) .
C2 Pt N11 C16 176.8(7) .
Cl Pt N11 C16 84.1(5) .
C16 N11 C12 C13 0.0 .
Pt N11 C12 C13 -171.5(7) .
N11 C12 C13 C14 0.0 .
C12 C13 C14 C15 0.0 .
C12 C13 C14 C23 165.4(12) .
C13 C14 C15 C16 0.0 .
C23 C14 C15 C16 -164.2(13) .
C14 C15 C16 C17 174.3(12) .
C14 C15 C16 N11 0.0 .
C12 N11 C16 C17 -174.8(11) .
Pt N11 C16 C17 -2.4(10) .
C12 N11 C16 C15 0.0 .
Pt N11 C16 C15 172.4(6) .
C31 Pt N22 C17 102.9(9) .
C1 Pt N22 C17 -169.8(8) .
N11 Pt N22 C17 9.7(7) .
C2 Pt N22 C17 23(9) .
Cl Pt N22 C17 -81.4(7) .
C31 Pt N22 C21 -90.2(11) .
C1 Pt N22 C21 -2.8(11) .
N11 Pt N22 C21 176.6(11) .
C2 Pt N22 C21 -170(8) .
Cl Pt N22 C21 85.6(10) .
C15 C16 C17 N22 -161.8(8) .
N11 C16 C17 N22 12.8(15) .
C15 C16 C17 C18 14.2(13) .
N11 C16 C17 C18 -171.2(9) .
C21 N22 C17 C16 175.9(15) .
Pt N22 C17 C16 -15.6(13) .
C21 N22 C17 C18 0.0 .
Pt N22 C17 C18 168.5(9) .
C16 C17 C18 C19 -176.1(14) .
N22 C17 C18 C19 0.0 .
C17 C18 C19 C20 0.0 .
C17 C18 C19 C27 -164(2) .
C18 C19 C20 C21 0.0 .
C27 C19 C20 C21 165(2) .
C19 C20 C21 N22 0.0 .
C17 N22 C21 C20 0.0 .
Pt N22 C21 C20 -165.6(12) .
C13 C14 C23 C26 118.1(14) .
C15 C14 C23 C26 -77.0(18) .
C13 C14 C23 C24 16(2) .
C15 C14 C23 C24 -179.2(18) .
C13 C14 C23 C25 -146(2) .
C15 C14 C23 C25 18(3) .
C20 C19 C27 C29 52(3) .
C18 C19 C27 C29 -143(2) .
C20 C19 C27 C30 -169(2) .
C18 C19 C27 C30 -4(4) .
C20 C19 C27 C28 -53(3) .
C18 C19 C27 C28 112(2) .
C1 Pt C31 C32 176.6(16) .
N11 Pt C31 C32 -12.8(15) .
N22 Pt C31 C32 -90.8(15) .
C2 Pt C31 C32 84.5(15) .
Cl Pt C31 C32 -178(59) .
Pt C31 C32 C33 86.7(15) .
Pt C31 C32 C37 -95.7(13) .
C37 C32 C33 C34 0.0 .
C31 C32 C33 C34 177.6(13) .
C32 C33 C34 C35 0.0 .
C33 C34 C35 C36 0.0 .
C33 C34 C35 C38 -178.2(14) .
C34 C35 C36 C37 0.0 .
C38 C35 C36 C37 178.1(14) .
C35 C36 C37 C32 0.0 .
C33 C32 C37 C36 0.0 .
C31 C32 C37 C36 -177.7(12) .
C34 C35 C38 C39 93(2) .
C36 C35 C38 C39 -85(2) .
C35 C38 C39 O40 83(3) .
C35 C38 C39 N41 -102(3) .
O40 C39 N41 C42 -14(5) .
C38 C39 N41 C42 171.9(19) .
C39 N41 C42 C43 34(3) .
C39 N41 C42 C44 -149(2) .
C44 C42 C43 C44 7(3) 7_557
N41 C42 C43 C44 -176.2(14) 7_557
C43 C42 C44 C43 -7(3) 7_557
N41 C42 C44 C43 176.0(14) 7_557
